data_2009589
loop_
_publ_author_name
'Horng, J.-C.'
'Wang, S.-L.'

_publ_section_title
;
 Strontium cobalt(II) diarsenate
;
_journal_issue 4
_journal_name_full 'Acta Crystallographica Section C'
_journal_page_first 488
_journal_page_last 490
_journal_paper_doi 10.1107/S0108270193009680
_journal_volume 50
_journal_year 1994
_chemical_formula_sum 'As2 Co O7 Sr'
_chemical_formula_weight 408.4
_space_group_IT_number 14
_symmetry_cell_setting monoclinic
_symmetry_space_group_name_Hall '-P 2yn'
_symmetry_space_group_name_H-M 'P 1 21/n 1'
_atom_type_scat_source IntTabIV
_cell_angle_alpha 90
_cell_angle_beta 90.90(2)
_cell_angle_gamma 90
_cell_formula_units_Z 4
_cell_length_a 5.5200(10)
_cell_length_b 8.391(2)
_cell_length_c 13.083(3)
_cell_measurement_reflns_used 20
_cell_measurement_temperature 297
_cell_measurement_theta_max 13
_cell_measurement_theta_min 6
_cell_volume 605.9(2)
_diffrn_measurement_device 'Nicolet R3m/V'
_diffrn_measurement_method \q/2\q
_diffrn_radiation_type MoK\a
_diffrn_radiation_wavelength 0.71073
_diffrn_reflns_av_R_equivalents 0.017
_diffrn_reflns_limit_h_max 7
_diffrn_reflns_limit_h_min 0
_diffrn_reflns_limit_k_max 10
_diffrn_reflns_limit_k_min 0
_diffrn_reflns_limit_l_max 17
_diffrn_reflns_limit_l_min -17
_diffrn_reflns_number 1890
_diffrn_reflns_theta_max 27.5
_diffrn_standards_decay_% 2.5
_diffrn_standards_interval_count 50
_diffrn_standards_number 3
_exptl_absorpt_coefficient_mu 22.365
_exptl_absorpt_correction_T_max 0.856
_exptl_absorpt_correction_T_min 0.699
_exptl_absorpt_correction_type 'empirical, \y scans'
_exptl_crystal_colour Violet
_exptl_crystal_density_diffrn 4.477
_exptl_crystal_description acicular
_exptl_crystal_size_max 0.28
_exptl_crystal_size_mid 0.06
_exptl_crystal_size_min 0.05
_refine_diff_density_max 1.08
_refine_diff_density_min -0.80
_refine_ls_extinction_coef 'x = 0.00102(11)'
_refine_ls_extinction_method ' F* = F(1 + 0.002xF^2^/sin2\q)^-0.25^'
_refine_ls_goodness_of_fit_obs 0.92
_refine_ls_number_parameters 101
_refine_ls_number_reflns 1048
_refine_ls_R_factor_obs 0.0268
_refine_ls_shift/esd_max 0.003
_refine_ls_structure_factor_coef F
_refine_ls_weighting_details 'w = [\s^2^(F) + 0.0008F^2^]^-1^'
_refine_ls_weighting_scheme calc
_refine_ls_wR_factor_obs 0.0284
_reflns_number_observed 1048
_reflns_number_total 1394
_reflns_observed_criterion I>=3\s(I)
_cod_data_source_file br1042.cif
_cod_data_source_block br1042_structure_1_of_1
_cod_depositor_comments
;
The following automatic conversions were performed:

'_refine_ls_weighting_scheme' value 'w = [\s^2^(F) + 0.0008F^2^]^-1^'
was changed to 'calc'. New tag '_refine_ls_weighting_details' was
created. The value of the new tag was set to 'w = [\s^2^(F) +
0.0008F^2^]^-1^'.

Automatic conversion script
Id: cif_fix_values 3143 2015-03-26 13:38:13Z robertas 
;
_cod_original_cell_volume 605.9(3)
_cod_original_sg_symbol_H-M 'P 21/n'
_cod_original_formula_sum 'As2 Co1 O7 Sr1'
_cod_database_code 2009589

loop_
_symmetry_equiv_pos_as_xyz
x,y,z
-x,-y,-z
1/2-x,1/2+y,1/2-z
1/2+x,1/2-y,1/2+z

loop_
_atom_site_label
_atom_site_fract_x
_atom_site_fract_y
_atom_site_fract_z
_atom_site_U_iso_or_equiv
Sr .28920(10) .33000(10) .28080(10) .0100(10)
As(1) .74580(10) .52460(10) .16210(10) .0070(10)
As(2) .32430(10) .19550(10) .98570(10) .0070(10)
Co .8312(2) .14130(10) .10970(10) .0090(10)
O(1) .6543(8) .3367(5) .1523(4) .0110(10)
O(2) .6666(9) .4016(6) .3930(3) .0120(10)
O(3) .9566(8) .1190(6) .2661(3) .0110(10)
O(4) .7786(9) .1020(6) .4614(3) .0110(10)
O(5) .4726(8) .0474(5) .2961(4) .0120(10)
O(6) .1201(8) .3442(6) .4748(4) .0120(10)
O(7) .1980(8) .1736(6) .0993(3) .0110(10)

loop_
_geom_angle_atom_site_label_1
_geom_angle_atom_site_label_2
_geom_angle_atom_site_label_3
_geom_angle_site_symmetry_1
_geom_angle_site_symmetry_3
_geom_angle
_geom_angle_publ_flag
O(1) Co O(3) . . 87.6(2) yes
O(3) Co O(2) . 3_645 85.9(2) yes
O(3) Co O(6) . 4_554 165.0(2) yes
O(1) Co O(7) . 1_655 113.5(2) yes
O(2) Co O(7) 3_645 1_655 97.2(2) yes
O(1) Co O(2) . 3_645 146.2(2) yes
O(1) Co O(6) . 4_554 85.4(2) yes
O(2) Co O(6) 3_645 4_554 92.7(2) yes
O(3) Co O(7) . 1_655 76.8(2) yes
O(6) Co O(7) 4_554 1_655 118.1(2) yes
O(1) As(1) O(3) . 3_655 106.7(2) yes
O(3) As(1) O(4) 3_655 3_655 107.6(2) yes
O(3) As(1) O(5) 3_655 3_655 113.2(2) yes
O(1) As(1) O(4) . 3_655 105.3(2) yes
O(1) As(1) O(5) . 3_655 114.8(2) yes
O(4) As(1) O(5) 3_655 3_655 108.8(2) yes
O(2) As(2) O(4) 4_455 4_455 105.5(2) yes
O(4) As(2) O(6) 4_455 4_555 108.5(2) yes
O(4) As(2) O(7) 4_455 1_556 102.1(2) yes
O(2) As(2) O(6) 4_455 4_555 109.5(2) yes
O(2) As(2) O(7) 4_455 1_556 111.7(2) yes
O(6) As(2) O(7) 4_555 1_556 118.5(2) yes
As(1) O(4) As(2) . . 122.7(3) yes
O(1) Sr O(2) . . 75.10(10) yes
O(2) Sr O(5) . . 81.90(10) yes
O(2) Sr O(6) . . 75.40(10) yes
O(1) Sr O(7) . . 66.00(10) yes
O(5) Sr O(7) . . 72.20(10) yes
O(1) Sr O(3) . 1_455 121.30(10) yes
O(5) Sr O(3) . 1_455 69.50(10) yes
O(7) Sr O(3) . 1_455 58.90(10) yes
O(2) Sr O(3) . 3_655 62.40(10) yes
O(6) Sr O(3) . 3_655 109.80(10) yes
O(3) Sr O(3) 1_455 3_655 157.10(10) yes
O(2) Sr O(5) . 3_555 120.40(10) yes
O(6) Sr O(5) . 3_555 97.90(10) yes
O(3) Sr O(5) 1_455 3_555 93.70(10) yes
O(1) Sr O(7) . 3_555 105.90(10) yes
I(5) Sr O(7) . 3_555 139.80(10) yes
O(7) Sr O(7) . 3_555 146.40(10) yes
O(3) Sr O(7) 3_655 3_555 49.70(10) yes
O(1) Sr O(5) . . 76.50(10) yes
O(1) Sr O(6) . . 150.20(10) yes
O(5) Sr O(6) . . 96.20(10) yes
O(2) Sr O(7) . . 137.00(10) yes
O(6) Sr O(7) . . 139.90(10) yes
O(2) Sr O(3) . 1_455 140.40(10) yes
O(6) Sr O(3) . 1_455 81.00(10) yes
O(1) Sr O(3) . 3_655 57.80(10) yes
O(5) Sr O(3) . 3_655 126.80(10) yes
O(7) Sr O(3) . 3_655 107.50(10) yes
O(1) Sr O(5) . 3_555 99.70(10) yes
O(5) Sr O(5) . 3_555 156.10(10) yes
O(7) Sr O(5) . 3_555 84.50(10) yes
O(3) Sr O(5) 3_655 3_555 65.40(10) yes
O(2) Sr O(7) . 3_555 61.10(10) yes
O(6) Sr O(7) . 3_555 61.40(10) yes
O(3) Sr O(7) 1_455 3_555 130.90(10) yes
O(5) Sr O(7) 3_555 3_555 64.20(10) yes

loop_
_geom_bond_atom_site_label_1
_geom_bond_atom_site_label_2
_geom_bond_site_symmetry_1
_geom_bond_site_symmetry_2
_geom_bond_distance
_geom_bond_publ_flag
Co O(1) . . 1.992(5) yes
Co O(2) . 3_645 2.012(5) yes
Co O(3) . . 2.157(5) yes
Co O(6) . 4_554 2.103(5) yes
Co O(7) . 1_655 2.049(5) yes
As(1) O(1) . . 1.660(5) yes
As(1) O(3) . 3_655 1.671(5) yes
As(1) O(4) . 3_655 1.744(4) yes
As(1) O(5) . 3_655 1.651(4) yes
As(2) O(2) . 4_455 1.691(5) yes
As(2) O(4) . 4_455 1.746(5) yes
As(2) O(7) . 1_556 1.662(5) yes
As(2) O(6) . 4_555 1.675(5) yes
Sr O(1) . . 2.645(5) yes
Sr O(2) . . 2.599(5) yes
Sr O(3) . 1_455 2.556(5) yes
Sr O(3) . 3_655 2.872(5) yes
Sr O(5) . . 2.586(5) yes
Sr O(6) . . 2.720(5) yes
Sr O(5) . 3_555 2.526(5) yes
Sr O(7) . . 2.753(5) yes
